data_4328387
loop_
_publ_author_name
'Qing-Yan Liu'
'Wu-Fang Wang'
'Yu-Ling Wang'
'Zeng-Mei Shan'
'Ming-Sheng Wang'
'Jinkui Tang'

_publ_contact_author_address
;
College of Chemistry and Chemical Engineering,
Jiangxi Normal University,
Nanchang, Jiangxi 330022,
P. R. China
;
_publ_contact_author_email qyliuchem@hotmail.com
_publ_contact_author_fax +86-791-88120387
_publ_contact_author_name 'Qing-Yan Liu'
_publ_contact_author_phone +86-791-88120387
_publ_section_title
;
 Diversity of Lanthanide(III)-Organic Extended Frameworks with a
 4,8-Disulfonyl-2,6-naphthalenedicarboxylic Acid Ligand: Syntheses,
 Structures, and Magnetic and Luminescent Properties
;
_journal_name_full 'Inorganic Chemistry'
_journal_page_first 2381
_journal_page_last 2392
_journal_paper_doi 10.1021/ic2023727
_journal_volume 51
_journal_year 2012
_chemical_formula_sum 'C12 H15 Gd O15 S2'
_chemical_formula_weight 620.61
_chemical_name_systematic
; 
 ? 
;
_space_group_IT_number 2
_symmetry_cell_setting triclinic
_symmetry_space_group_name_Hall '-P 1'
_symmetry_space_group_name_H-M 'P -1'
_atom_sites_solution_hydrogens geom
_atom_sites_solution_primary direct
_atom_sites_solution_secondary difmap
_audit_creation_method SHELXL-97
_cell_angle_alpha 84.2160(10)
_cell_angle_beta 76.4690(10)
_cell_angle_gamma 90.0340(10)
_cell_formula_units_Z 2
_cell_length_a 7.00660(10)
_cell_length_b 10.8551(2)
_cell_length_c 12.0541(2)
_cell_measurement_reflns_used 9988
_cell_measurement_temperature 296(2)
_cell_measurement_theta_max 27.68
_cell_measurement_theta_min 2.43
_cell_volume 886.54(3)
_computing_cell_refinement 'Bruker SMART'
_computing_data_collection 'Bruker SMART'
_computing_data_reduction 'Bruker SAINT'
_computing_molecular_graphics 'Bruker SHELXTL'
_computing_publication_material 'Bruker SHELXTL'
_computing_structure_refinement 'SHELXL-97 (Sheldrick, 1997)'
_computing_structure_solution 'SHELXS-97 (Sheldrick, 1990)'
_diffrn_ambient_temperature 296(2)
_diffrn_measured_fraction_theta_full 0.993
_diffrn_measured_fraction_theta_max 0.993
_diffrn_measurement_device_type 'CCD area detector'
_diffrn_measurement_method 'phi and omega scans'
_diffrn_radiation_monochromator graphite
_diffrn_radiation_source 'fine-focus sealed tube'
_diffrn_radiation_type MoK\a
_diffrn_radiation_wavelength 0.71073
_diffrn_reflns_av_R_equivalents 0.0326
_diffrn_reflns_av_sigmaI/netI 0.0326
_diffrn_reflns_limit_h_max 9
_diffrn_reflns_limit_h_min -8
_diffrn_reflns_limit_k_max 14
_diffrn_reflns_limit_k_min -14
_diffrn_reflns_limit_l_max 15
_diffrn_reflns_limit_l_min -15
_diffrn_reflns_number 15255
_diffrn_reflns_theta_full 27.68
_diffrn_reflns_theta_max 27.68
_diffrn_reflns_theta_min 1.75
_exptl_absorpt_coefficient_mu 4.060
_exptl_absorpt_correction_T_max 0.5627
_exptl_absorpt_correction_T_min 0.4069
_exptl_absorpt_correction_type multi-scan
_exptl_absorpt_process_details '(SADABS; Bruker 2008)'
_exptl_crystal_colour colorless
_exptl_crystal_density_diffrn 2.325
_exptl_crystal_description block
_exptl_crystal_F_000 606
_exptl_crystal_size_max 0.27
_exptl_crystal_size_mid 0.18
_exptl_crystal_size_min 0.16
_refine_diff_density_max 2.372
_refine_diff_density_min -1.243
_refine_diff_density_rms 0.240
_refine_ls_extinction_method none
_refine_ls_goodness_of_fit_ref 1.033
_refine_ls_hydrogen_treatment constr
_refine_ls_matrix_type full
_refine_ls_number_parameters 271
_refine_ls_number_reflns 4111
_refine_ls_number_restraints 0
_refine_ls_restrained_S_all 1.033
_refine_ls_R_factor_all 0.0300
_refine_ls_R_factor_gt 0.0286
_refine_ls_shift/su_max 0.001
_refine_ls_shift/su_mean 0.000
_refine_ls_structure_factor_coef Fsqd
_refine_ls_weighting_details 'calc w=1/[\s^2^(Fo^2^)+(0.0571P)^2^+2.3642P] where P=(Fo^2^+2Fc^2^)/3'
_refine_ls_weighting_scheme calc
_refine_ls_wR_factor_gt 0.0875
_refine_ls_wR_factor_ref 0.0892
_reflns_number_gt 3947
_reflns_number_total 4111
_reflns_threshold_expression >2sigma(I)
_cod_data_source_file ic2023727_si_001_6.cif
_cod_data_source_block Gd
_cod_database_code 4328387

loop_
_symmetry_equiv_pos_as_xyz
'x, y, z'
'-x, -y, -z'

loop_
_atom_site_label
_atom_site_type_symbol
_atom_site_fract_x
_atom_site_fract_y
_atom_site_fract_z
_atom_site_U_iso_or_equiv
_atom_site_adp_type
_atom_site_occupancy
_atom_site_symmetry_multiplicity
_atom_site_calc_flag
_atom_site_refinement_flags
Gd1 Gd 0.21506(2) 0.603755(15) 0.211972(14) 0.01456(8) Uani 1 1 d .
S1 S 0.27880(14) 0.75494(8) -0.09461(8) 0.01575(19) Uani 1 1 d .
S2 S 0.42542(15) 0.69435(9) 0.45831(8) 0.01762(19) Uani 1 1 d .
O1 O 0.6453(4) 1.1865(3) -0.1701(3) 0.0209(6) Uani 1 1 d .
O2 O 0.4342(4) 1.3350(3) -0.1294(3) 0.0210(6) Uani 1 1 d .
O3 O 0.2217(5) 0.6772(3) 0.0142(3) 0.0249(6) Uani 1 1 d .
O4 O 0.1674(5) 0.7178(3) -0.1745(3) 0.0259(7) Uani 1 1 d .
O5 O 0.4894(5) 0.7571(3) -0.1412(3) 0.0271(7) Uani 1 1 d .
O6 O 0.0597(6) 1.2016(3) 0.3212(4) 0.0372(9) Uani 1 1 d .
H6 H -0.0210 1.2204 0.2833 0.056 Uiso 1 1 calc R
O7 O -0.0128(6) 1.0116(3) 0.2884(4) 0.0391(9) Uani 1 1 d .
O8 O 0.2991(5) 0.6537(3) 0.3880(3) 0.0264(7) Uani 1 1 d .
O9 O 0.3570(5) 0.6427(3) 0.5769(3) 0.0262(7) Uani 1 1 d .
O10 O 0.6302(5) 0.6723(3) 0.4130(4) 0.0361(8) Uani 1 1 d .
O11 O -0.0984(5) 0.5393(3) 0.1665(3) 0.0291(7) Uani 1 1 d .
H11A H -0.2061 0.5765 0.1702 0.044 Uiso 1 1 d R
H11B H -0.1266 0.4622 0.1762 0.044 Uiso 1 1 d R
O12 O 0.2661(5) 0.4331(3) 0.0923(3) 0.0305(7) Uani 1 1 d .
H12A H 0.3263 0.3664 0.1023 0.046 Uiso 1 1 d R
H12B H 0.2575 0.4452 0.0229 0.046 Uiso 1 1 d R
O13 O 0.0024(5) 0.4835(4) 0.3778(3) 0.0377(9) Uani 1 1 d .
H13A H -0.1155 0.4570 0.3894 0.057 Uiso 1 1 d R
H13B H 0.0012 0.4858 0.4482 0.057 Uiso 1 1 d R
O14 O 0.4031(6) 0.4370(3) 0.2827(3) 0.0331(8) Uani 1 1 d .
H14A H 0.4279 0.3712 0.2498 0.050 Uiso 1 1 d R
H14B H 0.4536 0.4333 0.3405 0.050 Uiso 1 1 d R
O15 O -0.0308(5) 0.7524(3) 0.2696(3) 0.0255(6) Uani 1 1 d .
H15A H -0.1372 0.7287 0.3174 0.038 Uiso 1 1 d R
H15B H -0.0122 0.8304 0.2635 0.038 Uiso 1 1 d R
C1 C 0.1311(6) 1.1542(4) -0.0295(3) 0.0176(8) Uani 1 1 d .
H1 H 0.1051 1.2363 -0.0167 0.021 Uiso 1 1 calc R
C2 C 0.3150(6) 1.1236(4) -0.0862(3) 0.0172(7) Uani 1 1 d .
C3 C 0.3586(6) 0.9989(4) -0.1048(4) 0.0182(7) Uani 1 1 d .
H3 H 0.4844 0.9782 -0.1422 0.022 Uiso 1 1 calc R
C4 C 0.2149(6) 0.9092(3) -0.0674(3) 0.0155(7) Uani 1 1 d .
C5 C 0.0201(6) 0.9372(3) -0.0100(3) 0.0162(7) Uani 1 1 d .
C6 C 0.4748(6) 1.2203(4) -0.1314(3) 0.0172(7) Uani 1 1 d .
C7 C 0.3401(7) 1.1141(4) 0.4367(4) 0.0211(8) Uani 1 1 d .
H7 H 0.3215 1.1991 0.4281 0.025 Uiso 1 1 calc R
C8 C 0.2296(7) 1.0351(4) 0.3942(4) 0.0222(8) Uani 1 1 d .
C9 C 0.2570(6) 0.9071(4) 0.4053(4) 0.0210(8) Uani 1 1 d .
H9 H 0.1781 0.8551 0.3772 0.025 Uiso 1 1 calc R
C10 C 0.3972(6) 0.8578(4) 0.4565(4) 0.0192(8) Uani 1 1 d .
C11 C 0.5156(6) 0.9349(4) 0.5055(4) 0.0198(8) Uani 1 1 d .
C12 C 0.0797(7) 1.0803(4) 0.3298(4) 0.0246(9) Uani 1 1 d .

loop_
_atom_site_aniso_label
_atom_site_aniso_U_11
_atom_site_aniso_U_22
_atom_site_aniso_U_33
_atom_site_aniso_U_23
_atom_site_aniso_U_13
_atom_site_aniso_U_12
Gd1 0.01434(12) 0.01378(12) 0.01527(12) -0.00087(7) -0.00318(8) -0.00112(7)
S1 0.0173(4) 0.0133(4) 0.0166(4) -0.0013(3) -0.0041(3) 0.0015(3)
S2 0.0194(5) 0.0149(4) 0.0191(5) -0.0019(3) -0.0055(4) -0.0002(3)
O1 0.0148(13) 0.0191(14) 0.0259(15) -0.0023(11) 0.0009(11) -0.0018(11)
O2 0.0161(13) 0.0183(14) 0.0282(16) -0.0011(11) -0.0048(12) -0.0014(11)
O3 0.0351(18) 0.0199(15) 0.0199(15) 0.0032(11) -0.0092(13) -0.0014(13)
O4 0.0382(18) 0.0197(15) 0.0248(15) -0.0045(12) -0.0164(14) 0.0030(13)
O5 0.0210(15) 0.0198(15) 0.0369(18) -0.0040(13) 0.0008(13) 0.0035(12)
O6 0.048(2) 0.0210(16) 0.055(2) -0.0023(15) -0.0369(19) 0.0071(15)
O7 0.049(2) 0.0267(17) 0.056(2) -0.0061(16) -0.040(2) 0.0040(16)
O8 0.0402(19) 0.0194(14) 0.0239(15) -0.0038(11) -0.0154(14) -0.0026(13)
O9 0.0326(17) 0.0265(16) 0.0206(15) 0.0031(12) -0.0107(13) -0.0027(13)
O10 0.0223(17) 0.0282(18) 0.053(2) -0.0085(16) 0.0034(15) 0.0025(14)
O11 0.0224(16) 0.0207(15) 0.047(2) -0.0032(13) -0.0144(14) 0.0004(12)
O12 0.045(2) 0.0243(16) 0.0263(16) -0.0095(13) -0.0138(15) 0.0123(14)
O13 0.0296(18) 0.055(2) 0.0245(17) 0.0093(15) -0.0048(14) -0.0191(17)
O14 0.047(2) 0.0269(17) 0.0327(18) -0.0074(14) -0.0221(16) 0.0142(15)
O15 0.0180(14) 0.0219(15) 0.0343(17) -0.0061(13) -0.0004(12) -0.0002(12)
C1 0.0186(19) 0.0143(18) 0.0206(19) -0.0001(14) -0.0066(15) 0.0007(15)
C2 0.0158(18) 0.0145(18) 0.0206(18) -0.0008(14) -0.0037(15) -0.0016(14)
C3 0.0148(18) 0.0169(18) 0.0213(19) -0.0020(14) -0.0010(15) 0.0000(14)
C4 0.0159(18) 0.0127(17) 0.0174(18) -0.0030(13) -0.0022(14) 0.0015(14)
C5 0.0162(18) 0.0150(19) 0.0166(18) -0.0039(13) -0.0012(14) -0.0022(14)
C6 0.0175(18) 0.0180(18) 0.0153(17) 0.0005(14) -0.0031(14) -0.0028(15)
C7 0.026(2) 0.0149(18) 0.024(2) 0.0005(15) -0.0091(17) 0.0023(16)
C8 0.023(2) 0.021(2) 0.025(2) -0.0013(16) -0.0096(17) 0.0040(16)
C9 0.024(2) 0.0169(19) 0.026(2) -0.0051(15) -0.0121(17) 0.0004(15)
C10 0.0213(19) 0.0157(18) 0.0215(19) -0.0023(14) -0.0069(16) -0.0003(15)
C11 0.022(2) 0.016(2) 0.023(2) -0.0028(14) -0.0091(16) 0.0004(15)
C12 0.027(2) 0.022(2) 0.027(2) -0.0014(16) -0.0119(18) 0.0040(17)

loop_
_atom_type_symbol
_atom_type_description
_atom_type_scat_dispersion_real
_atom_type_scat_dispersion_imag
_atom_type_scat_source
C C 0.0033 0.0016 'International Tables Vol C Tables 4.2.6.8 and 6.1.1.4'
H H 0.0000 0.0000 'International Tables Vol C Tables 4.2.6.8 and 6.1.1.4'
O O 0.0106 0.0060 'International Tables Vol C Tables 4.2.6.8 and 6.1.1.4'
S S 0.1246 0.1234 'International Tables Vol C Tables 4.2.6.8 and 6.1.1.4'
Gd Gd -0.1653 3.9035 'International Tables Vol C Tables 4.2.6.8 and 6.1.1.4'

loop_
_geom_angle_atom_site_label_1
_geom_angle_atom_site_label_2
_geom_angle_atom_site_label_3
_geom_angle
_geom_angle_site_symmetry_1
_geom_angle_site_symmetry_3
O15 Gd1 O3 88.15(11) . .
O15 Gd1 O1 69.10(10) . 2_675
O3 Gd1 O1 71.02(10) . 2_675
O15 Gd1 O12 138.03(11) . .
O3 Gd1 O12 69.27(11) . .
O1 Gd1 O12 129.19(11) 2_675 .
O15 Gd1 O14 143.93(12) . .
O3 Gd1 O14 127.88(12) . .
O1 Gd1 O14 119.60(11) 2_675 .
O12 Gd1 O14 66.94(11) . .
O15 Gd1 O8 80.56(11) . .
O3 Gd1 O8 145.23(10) . .
O1 Gd1 O8 74.23(10) 2_675 .
O12 Gd1 O8 136.98(11) . .
O14 Gd1 O8 70.05(11) . .
O15 Gd1 O13 79.82(13) . .
O3 Gd1 O13 139.93(11) . .
O1 Gd1 O13 135.81(12) 2_675 .
O12 Gd1 O13 94.92(13) . .
O14 Gd1 O13 71.00(13) . .
O8 Gd1 O13 70.22(12) . .
O15 Gd1 O2 122.16(10) . 2_675
O3 Gd1 O2 76.65(11) . 2_675
O1 Gd1 O2 53.12(10) 2_675 2_675
O12 Gd1 O2 87.52(11) . 2_675
O14 Gd1 O2 74.63(12) . 2_675
O8 Gd1 O2 81.81(11) . 2_675
O13 Gd1 O2 141.29(11) . 2_675
O15 Gd1 O11 70.44(11) . .
O3 Gd1 O11 70.83(11) . .
O1 Gd1 O11 124.15(11) 2_675 .
O12 Gd1 O11 68.86(12) . .
O14 Gd1 O11 115.87(12) . .
O8 Gd1 O11 133.22(12) . .
O13 Gd1 O11 69.12(12) . .
O2 Gd1 O11 144.81(11) 2_675 .
O15 Gd1 C6 95.25(11) . 2_675
O3 Gd1 C6 71.44(11) . 2_675
O1 Gd1 C6 26.16(11) 2_675 2_675
O12 Gd1 C6 109.29(12) . 2_675
O14 Gd1 C6 97.91(12) . 2_675
O8 Gd1 C6 76.96(11) . 2_675
O13 Gd1 C6 147.18(12) . 2_675
O2 Gd1 C6 26.97(11) 2_675 2_675
O11 Gd1 C6 139.87(11) . 2_675
O5 S1 O3 112.0(2) . .
O5 S1 O4 113.1(2) . .
O3 S1 O4 110.11(19) . .
O5 S1 C4 106.46(18) . .
O3 S1 C4 107.53(19) . .
O4 S1 C4 107.40(18) . .
O10 S2 O9 112.4(2) . .
O10 S2 O8 113.3(2) . .
O9 S2 O8 110.99(19) . .
O10 S2 C10 107.6(2) . .
O9 S2 C10 106.6(2) . .
O8 S2 C10 105.51(19) . .
C6 O1 Gd1 94.4(2) . 2_675
C6 O2 Gd1 91.1(2) . 2_675
S1 O3 Gd1 157.7(2) . .
C12 O6 H6 109.5 . .
S2 O8 Gd1 156.3(2) . .
Gd1 O11 H11A 131.2 . .
Gd1 O11 H11B 116.8 . .
H11A O11 H11B 106.5 . .
Gd1 O12 H12A 127.8 . .
Gd1 O12 H12B 119.8 . .
H12A O12 H12B 109.6 . .
Gd1 O13 H13A 131.3 . .
Gd1 O13 H13B 127.6 . .
H13A O13 H13B 95.6 . .
Gd1 O14 H14A 122.3 . .
Gd1 O14 H14B 128.3 . .
H14A O14 H14B 109.4 . .
Gd1 O15 H15A 119.2 . .
Gd1 O15 H15B 125.8 . .
H15A O15 H15B 112.4 . .
C2 C1 C5 120.9(4) . 2_575
C2 C1 H1 119.5 . .
C5 C1 H1 119.5 2_575 .
C1 C2 C3 120.4(3) . .
C1 C2 C6 121.4(4) . .
C3 C2 C6 118.2(4) . .
C4 C3 C2 119.6(4) . .
C4 C3 H3 120.2 . .
C2 C3 H3 120.2 . .
C3 C4 C5 121.9(4) . .
C3 C4 S1 117.3(3) . .
C5 C4 S1 120.8(3) . .
C1 C5 C5 119.4(4) 2_575 2_575
C1 C5 C4 122.9(4) 2_575 .
C5 C5 C4 117.7(4) 2_575 .
O1 C6 O2 121.4(4) . .
O1 C6 C2 118.8(4) . .
O2 C6 C2 119.7(4) . .
O1 C6 Gd1 59.5(2) . 2_675
O2 C6 Gd1 62.0(2) . 2_675
C2 C6 Gd1 177.7(3) . 2_675
C8 C7 C11 119.5(4) . 2_676
C8 C7 H7 120.3 . .
C11 C7 H7 120.3 2_676 .
C7 C8 C9 121.0(4) . .
C7 C8 C12 122.3(4) . .
C9 C8 C12 116.6(4) . .
C10 C9 C8 121.0(4) . .
C10 C9 H9 119.5 . .
C8 C9 H9 119.5 . .
C9 C10 C11 121.0(4) . .
C9 C10 S2 116.5(3) . .
C11 C10 S2 122.5(3) . .
C11 C11 C7 120.2(5) 2_676 2_676
C11 C11 C10 117.2(5) 2_676 .
C7 C11 C10 122.6(4) 2_676 .
O7 C12 O6 122.9(4) . .
O7 C12 C8 122.7(4) . .
O6 C12 C8 114.4(4) . .

loop_
_geom_bond_atom_site_label_1
_geom_bond_atom_site_label_2
_geom_bond_distance
_geom_bond_site_symmetry_2
Gd1 O15 2.392(3) .
Gd1 O3 2.426(3) .
Gd1 O1 2.435(3) 2_675
Gd1 O12 2.437(3) .
Gd1 O14 2.441(3) .
Gd1 O8 2.441(3) .
Gd1 O13 2.449(3) .
Gd1 O2 2.488(3) 2_675
Gd1 O11 2.500(3) .
Gd1 C6 2.819(4) 2_675
S1 O5 1.450(3) .
S1 O3 1.457(3) .
S1 O4 1.458(3) .
S1 C4 1.776(4) .
S2 O10 1.440(4) .
S2 O9 1.451(3) .
S2 O8 1.457(3) .
S2 C10 1.784(4) .
O1 C6 1.246(5) .
O1 Gd1 2.435(3) 2_675
O2 C6 1.279(5) .
O2 Gd1 2.488(3) 2_675
O6 C12 1.321(5) .
O6 H6 0.8200 .
O7 C12 1.205(6) .
O11 H11A 0.8500 .
O11 H11B 0.8501 .
O12 H12A 0.8500 .
O12 H12B 0.8500 .
O13 H13A 0.8500 .
O13 H13B 0.8501 .
O14 H14A 0.8500 .
O14 H14B 0.8500 .
O15 H15A 0.8500 .
O15 H15B 0.8500 .
C1 C2 1.369(6) .
C1 C5 1.414(5) 2_575
C1 H1 0.9300 .
C2 C3 1.416(5) .
C2 C6 1.500(5) .
C3 C4 1.364(5) .
C3 H3 0.9300 .
C4 C5 1.426(5) .
C5 C1 1.414(5) 2_575
C5 C5 1.426(8) 2_575
C6 Gd1 2.819(4) 2_675
C7 C8 1.369(6) .
C7 C11 1.430(6) 2_676
C7 H7 0.9300 .
C8 C9 1.399(6) .
C8 C12 1.500(6) .
C9 C10 1.361(6) .
C9 H9 0.9300 .
C10 C11 1.438(5) .
C11 C11 1.428(8) 2_676
C11 C7 1.430(6) 2_676

loop_
_geom_hbond_atom_site_label_D
_geom_hbond_atom_site_label_H
_geom_hbond_atom_site_label_A
_geom_hbond_distance_DH
_geom_hbond_distance_HA
_geom_hbond_distance_DA
_geom_hbond_angle_DHA
_geom_hbond_site_symmetry_A
O6 H6 O4 0.82 1.92 2.727(5) 168.7 2_575
O11 H11A O2 0.85 2.00 2.824(4) 163.3 2_575
O11 H11B O4 0.85 1.98 2.821(4) 171.2 2_565
O12 H12A O5 0.85 1.96 2.788(5) 164.2 2_665
O12 H12B O2 0.85 2.39 2.961(5) 125.0 1_545
O13 H13A O9 0.85 1.95 2.778(5) 166.0 2_566
O13 H13B O13 0.85 2.15 2.996(7) 172.8 2_566
O14 H14A O5 0.85 2.00 2.834(5) 167.1 2_665
O14 H14B O9 0.85 1.97 2.734(5) 148.8 2_666
O15 H15A O10 0.85 1.83 2.676(5) 176.3 1_455
O15 H15B O7 0.85 2.02 2.851(5) 165.8 .
